data_1505617
loop_
_publ_author_name
'Tanaka, Ken'
'Hori, Tomoko'
'Osaka, Takuya'
'Noguchi, Keiichi'
'Hirano, Masao'

_publ_section_title
;
 Rhodium-catalyzed reactions of dithiols and 1,4-bis(bromomethyl)benzenes
 leading to enantioenriched dithiaparacyclophanes.
;
_journal_issue 23
_journal_name_full 'Organic letters'
_journal_page_first 4881
_journal_page_last 4884
_journal_paper_doi 10.1021/ol702242x
_journal_volume 9
_journal_year 2007
_chemical_absolute_configuration ad
_chemical_formula_moiety 'C16 H14 Br2 S2'
_chemical_formula_sum 'C16 H14 Br2 S2'
_chemical_formula_weight 430.21
_chemical_name_systematic
;
 ?
;
_space_group_IT_number 1
_symmetry_cell_setting triclinic
_symmetry_Int_Tables_number 1
_symmetry_space_group_name_Hall 'P 1'
_symmetry_space_group_name_H-M 'P 1'
_atom_sites_solution_hydrogens difmap
_atom_sites_solution_primary direct
_atom_sites_solution_secondary difmap
_cell_angle_alpha 91.288(1)
_cell_angle_beta 105.065(1)
_cell_angle_gamma 103.457(1)
_cell_formula_units_Z 2
_cell_length_a 6.8118(1)
_cell_length_b 9.8890(2)
_cell_length_c 12.2513(2)
_cell_measurement_reflns_used 13988
_cell_measurement_temperature 123
_cell_measurement_theta_max 68.2
_cell_measurement_theta_min 3.8
_cell_volume 772.00(2)
_computing_cell_refinement PROCESS-AUTO
_computing_data_collection PROCESS-AUTO
_computing_data_reduction CrystalStructure
_computing_publication_material 'SHELXL-97 (Sheldrick, 1997)'
_computing_structure_refinement 'SHELXL-97 (Sheldrick, 1997)'
_computing_structure_solution SIR2004
_diffrn_ambient_temperature 123
_diffrn_detector_area_resol_mean 10.00
_diffrn_measured_fraction_theta_full 0.983
_diffrn_measured_fraction_theta_max 0.983
_diffrn_measurement_device_type 'Rigaku RAXIS-RAPID'
_diffrn_measurement_method \w
_diffrn_radiation_monochromator graphite
_diffrn_radiation_source 'rotating anode'
_diffrn_radiation_type CuK\a
_diffrn_radiation_wavelength 1.54187
_diffrn_reflns_av_R_equivalents 0.0807
_diffrn_reflns_av_sigmaI/netI 0.0882
_diffrn_reflns_limit_h_max 7
_diffrn_reflns_limit_h_min -7
_diffrn_reflns_limit_k_max 11
_diffrn_reflns_limit_k_min -11
_diffrn_reflns_limit_l_max 14
_diffrn_reflns_limit_l_min -14
_diffrn_reflns_number 14150
_diffrn_reflns_theta_full 68.23
_diffrn_reflns_theta_max 68.23
_diffrn_reflns_theta_min 3.75
_exptl_absorpt_coefficient_mu 9.067
_exptl_absorpt_correction_T_max 0.762
_exptl_absorpt_correction_T_min 0.086
_exptl_absorpt_correction_type numerical
_exptl_absorpt_process_details
;
    Higashi, T. (1999). Program for Absorption Correction.
    Rigaku Corporation, Tokyo, Japan.
;
_exptl_crystal_colour colorless
_exptl_crystal_density_diffrn 1.851
_exptl_crystal_density_method 'not measured'
_exptl_crystal_description platelet
_exptl_crystal_F_000 424
_exptl_crystal_size_max 0.50
_exptl_crystal_size_mid 0.20
_exptl_crystal_size_min 0.03
_refine_diff_density_max 0.586
_refine_diff_density_min -1.172
_refine_diff_density_rms 0.137
_refine_ls_abs_structure_details 'Flack H D (1983), Acta Cryst. A39, 876-881 2253 Friedel Pairs'
_refine_ls_abs_structure_Flack -0.01(3)
_refine_ls_extinction_method none
_refine_ls_goodness_of_fit_ref 1.079
_refine_ls_hydrogen_treatment constr
_refine_ls_matrix_type full
_refine_ls_number_parameters 361
_refine_ls_number_reflns 5020
_refine_ls_number_restraints 15
_refine_ls_restrained_S_all 1.079
_refine_ls_R_factor_all 0.0446
_refine_ls_R_factor_gt 0.0434
_refine_ls_shift/su_max 0.000
_refine_ls_shift/su_mean 0.000
_refine_ls_structure_factor_coef Fsqd
_refine_ls_weighting_details 'calc w=1/[\s^2^(Fo^2^)+(0.0337P)^2^+0.2710P] where P=(Fo^2^+2Fc^2^)/3'
_refine_ls_weighting_scheme calc
_refine_ls_wR_factor_gt 0.0991
_refine_ls_wR_factor_ref 0.1000
_reflns_number_gt 4854
_reflns_number_total 5020
_reflns_threshold_expression >2sigma(I)
_cod_data_source_file ol702242x-file001.cif
_cod_data_source_block I
_cod_original_cell_volume 771.99(2)
_cod_database_code 1505617

loop_
_symmetry_equiv_pos_site_id
_symmetry_equiv_pos_as_xyz
1 +X,+Y,+Z

loop_
_atom_site_label
_atom_site_type_symbol
_atom_site_fract_x
_atom_site_fract_y
_atom_site_fract_z
_atom_site_U_iso_or_equiv
_atom_site_adp_type
_atom_site_occupancy
_atom_site_symmetry_multiplicity
_atom_site_calc_flag
_atom_site_refinement_flags
Br1 Br -0.07548(10) 0.49551(6) -0.17035(5) 0.02579(17) Uani 1 1 d .
Br2 Br 0.30889(9) 0.58859(6) 0.38036(5) 0.02420(16) Uani 1 1 d .
Br3 Br 0.49712(8) -0.08122(5) 0.86583(5) 0.02114(15) Uani 1 1 d .
Br4 Br 0.21887(8) 0.10570(5) 0.35030(4) 0.02006(15) Uani 1 1 d .
S1 S 0.1021(2) 0.13024(15) 0.06468(13) 0.0210(3) Uani 1 1 d .
S2 S 0.6079(3) 0.87709(16) 0.16418(14) 0.0250(4) Uani 1 1 d .
S3 S -0.1203(2) -0.33256(14) 0.57405(12) 0.0179(3) Uani 1 1 d .
S4 S 0.3534(2) 0.41439(14) 0.64087(12) 0.0188(3) Uani 1 1 d .
C1 C 0.0373(9) 0.4044(6) 0.0533(5) 0.0171(13) Uani 1 1 d .
C2 C 0.0414(10) 0.5169(7) -0.0101(5) 0.0190(14) Uani 1 1 d .
C3 C 0.1401(10) 0.6525(6) 0.0375(5) 0.0193(14) Uani 1 1 d .
H3 H 0.1445 0.7275 -0.0097 0.023 Uiso 1 1 calc R
C4 C 0.2322(10) 0.6789(6) 0.1534(5) 0.0170(13) Uani 1 1 d .
C5 C 0.2061(9) 0.5662(7) 0.2184(5) 0.0159(13) Uani 1 1 d .
C6 C 0.1138(10) 0.4316(7) 0.1715(5) 0.0191(14) Uani 1 1 d .
H6 H 0.1019 0.3572 0.2189 0.023 Uiso 1 1 calc R
C7 C -0.0434(11) 0.2523(6) -0.0006(6) 0.0261(16) Uani 1 1 d .
H7A H -0.0431 0.2523 -0.0813 0.031 Uiso 1 1 calc R
H7B H -0.1909 0.2179 0.0015 0.031 Uiso 1 1 calc R
C8 C 0.3508(10) 0.1819(7) 0.0269(6) 0.0233(14) Uani 1 1 d .
H8A H 0.4333 0.1125 0.0520 0.028 Uiso 1 1 calc R
H8B H 0.3205 0.1798 -0.0567 0.028 Uiso 1 1 calc R
C9 C 0.4827(10) 0.3258(6) 0.0785(5) 0.0201(13) Uani 1 1 d .
C10 C 0.5761(10) 0.3555(7) 0.1948(5) 0.0235(14) Uani 1 1 d .
H10 H 0.5760 0.2816 0.2430 0.028 Uiso 1 1 calc R
C11 C 0.6701(10) 0.4934(7) 0.2411(5) 0.0222(14) Uani 1 1 d .
H11 H 0.7315 0.5121 0.3206 0.027 Uiso 1 1 calc R
C12 C 0.6747(10) 0.6032(7) 0.1720(6) 0.0236(14) Uani 1 1 d .
C13 C 0.5966(10) 0.5737(7) 0.0549(5) 0.0212(14) Uani 1 1 d .
H13 H 0.6084 0.6472 0.0065 0.025 Uiso 1 1 calc R
C14 C 0.5007(10) 0.4365(7) 0.0082(6) 0.0221(14) Uani 1 1 d .
H14 H 0.4472 0.4175 -0.0717 0.026 Uiso 1 1 calc R
C15 C 0.7596(10) 0.7519(7) 0.2249(6) 0.0264(15) Uani 1 1 d .
H15A H 0.9043 0.7856 0.2182 0.032 Uiso 1 1 calc R
H15B H 0.7682 0.7518 0.3068 0.032 Uiso 1 1 calc R
C16 C 0.3603(10) 0.8235(6) 0.2016(5) 0.0226(14) Uani 1 1 d .
H16A H 0.3906 0.8282 0.2854 0.027 Uiso 1 1 calc R
H16B H 0.2751 0.8910 0.1747 0.027 Uiso 1 1 calc R
C17 C 0.2623(10) -0.1231(6) 0.6300(5) 0.0174(13) Uani 1 1 d .
C18 C 0.4067(10) -0.0271(6) 0.7157(5) 0.0163(13) Uani 1 1 d .
C19 C 0.4843(10) 0.1095(6) 0.6968(5) 0.0150(13) Uani 1 1 d .
H19 H 0.5795 0.1721 0.7578 0.018 Uiso 1 1 calc R
C20 C 0.4259(9) 0.1570(6) 0.5905(5) 0.0147(12) Uani 1 1 d .
C21 C 0.2974(9) 0.0587(6) 0.5028(5) 0.0132(12) Uani 1 1 d .
C22 C 0.2159(10) -0.0781(6) 0.5221(5) 0.0158(13) Uani 1 1 d .
H22 H 0.1268 -0.1420 0.4602 0.019 Uiso 1 1 calc R
C23 C 0.1550(9) -0.2670(6) 0.6530(5) 0.0189(13) Uani 1 1 d .
H23A H 0.1647 -0.2665 0.7350 0.023 Uiso 1 1 calc R
H23B H 0.2337 -0.3335 0.6357 0.023 Uiso 1 1 calc R
C24 C -0.2491(10) -0.2280(6) 0.6435(5) 0.0190(13) Uani 1 1 d .
H24A H -0.4030 -0.2634 0.6135 0.023 Uiso 1 1 calc R
H24B H -0.2117 -0.2392 0.7259 0.023 Uiso 1 1 calc R
C25 C -0.1894(9) -0.0756(6) 0.6263(5) 0.0151(12) Uani 1 1 d U
C26 C -0.2465(10) -0.0287(6) 0.5193(5) 0.0180(13) Uani 1 1 d .
H26 H -0.3415 -0.0915 0.4584 0.022 Uiso 1 1 calc R
C27 C -0.1663(10) 0.1096(7) 0.4999(5) 0.0217(14) Uani 1 1 d .
H27 H -0.2081 0.1400 0.4264 0.026 Uiso 1 1 calc R
C28 C -0.0263(9) 0.2023(6) 0.5876(5) 0.0143(12) Uani 1 1 d U
C29 C 0.0199(10) 0.1594(6) 0.6953(5) 0.0185(13) Uani 1 1 d .
H29 H 0.1081 0.2243 0.7567 0.022 Uiso 1 1 calc R
C30 C -0.0611(10) 0.0210(6) 0.7161(5) 0.0199(14) Uani 1 1 d .
H30 H -0.0287 -0.0066 0.7912 0.024 Uiso 1 1 calc R
C31 C 0.0787(9) 0.3473(6) 0.5630(5) 0.0211(14) Uani 1 1 d .
H31A H -0.0009 0.4132 0.5802 0.025 Uiso 1 1 calc R
H31B H 0.0679 0.3460 0.4808 0.025 Uiso 1 1 calc R
C32 C 0.4901(10) 0.3113(6) 0.5752(5) 0.0178(13) Uani 1 1 d .
H32A H 0.4599 0.3241 0.4931 0.021 Uiso 1 1 calc R
H32B H 0.6432 0.3462 0.6090 0.021 Uiso 1 1 calc R

loop_
_atom_site_aniso_label
_atom_site_aniso_U_11
_atom_site_aniso_U_22
_atom_site_aniso_U_33
_atom_site_aniso_U_23
_atom_site_aniso_U_13
_atom_site_aniso_U_12
Br1 0.0318(4) 0.0238(3) 0.0170(3) 0.0032(2) 0.0020(3) 0.0026(3)
Br2 0.0313(4) 0.0237(3) 0.0163(3) 0.0002(2) 0.0063(3) 0.0046(3)
Br3 0.0261(4) 0.0197(3) 0.0179(3) 0.0036(2) 0.0048(3) 0.0075(3)
Br4 0.0260(3) 0.0186(3) 0.0172(3) 0.0030(2) 0.0077(2) 0.0067(2)
S1 0.0234(9) 0.0170(7) 0.0220(8) 0.0033(6) 0.0050(6) 0.0047(6)
S2 0.0241(9) 0.0194(7) 0.0307(9) 0.0029(6) 0.0091(7) 0.0017(6)
S3 0.0173(8) 0.0134(7) 0.0235(8) 0.0008(5) 0.0065(6) 0.0036(6)
S4 0.0196(8) 0.0125(6) 0.0256(8) 0.0002(5) 0.0089(6) 0.0036(6)
C1 0.011(3) 0.022(3) 0.019(3) 0.000(2) 0.003(2) 0.006(3)
C2 0.021(3) 0.032(3) 0.007(3) 0.004(2) 0.003(2) 0.012(3)
C3 0.016(3) 0.019(3) 0.024(3) 0.006(2) 0.008(3) 0.003(3)
C4 0.016(3) 0.018(3) 0.022(3) 0.002(2) 0.011(2) 0.009(3)
C5 0.009(3) 0.029(3) 0.015(3) 0.003(2) 0.005(2) 0.011(3)
C6 0.021(4) 0.022(3) 0.019(3) 0.002(2) 0.013(3) 0.006(3)
C7 0.028(4) 0.014(3) 0.035(4) 0.002(3) 0.008(3) 0.003(3)
C8 0.023(4) 0.021(3) 0.029(3) 0.002(2) 0.012(3) 0.007(3)
C9 0.015(3) 0.022(3) 0.025(3) 0.003(2) 0.006(3) 0.005(3)
C10 0.023(4) 0.029(3) 0.023(3) 0.006(3) 0.009(3) 0.010(3)
C11 0.016(3) 0.028(3) 0.022(3) 0.001(3) 0.003(3) 0.005(3)
C12 0.013(3) 0.029(3) 0.028(4) -0.003(3) 0.007(3) 0.005(3)
C13 0.016(3) 0.023(3) 0.029(3) 0.007(3) 0.008(3) 0.011(3)
C14 0.020(4) 0.026(3) 0.020(3) -0.001(3) 0.006(3) 0.006(3)
C15 0.016(4) 0.029(4) 0.032(4) 0.000(3) -0.002(3) 0.010(3)
C16 0.025(4) 0.020(3) 0.022(3) -0.001(2) 0.004(3) 0.006(3)
C17 0.020(4) 0.015(3) 0.019(3) 0.000(2) 0.010(3) 0.004(3)
C18 0.016(3) 0.019(3) 0.015(3) 0.003(2) 0.004(2) 0.009(3)
C19 0.015(3) 0.013(3) 0.020(3) -0.002(2) 0.011(3) 0.004(2)
C20 0.011(3) 0.008(3) 0.028(3) 0.004(2) 0.007(3) 0.006(2)
C21 0.009(3) 0.017(3) 0.016(3) 0.001(2) 0.006(2) 0.006(2)
C22 0.012(3) 0.014(3) 0.022(3) 0.002(2) 0.006(3) 0.004(2)
C23 0.011(3) 0.015(3) 0.031(3) 0.003(2) 0.006(3) 0.002(2)
C24 0.016(3) 0.017(3) 0.031(3) 0.001(2) 0.016(3) 0.007(3)
C25 0.011(3) 0.016(2) 0.024(3) 0.000(2) 0.010(2) 0.006(2)
C26 0.014(3) 0.017(3) 0.023(3) -0.005(2) 0.003(2) 0.006(3)
C27 0.023(4) 0.026(3) 0.021(3) 0.004(3) 0.010(3) 0.010(3)
C28 0.009(3) 0.013(2) 0.023(3) -0.001(2) 0.007(2) 0.006(2)
C29 0.014(3) 0.019(3) 0.026(3) -0.002(2) 0.011(3) 0.004(3)
C30 0.018(4) 0.025(3) 0.020(3) 0.006(3) 0.010(3) 0.007(3)
C31 0.021(4) 0.014(3) 0.031(3) 0.005(2) 0.008(3) 0.008(3)
C32 0.018(3) 0.017(3) 0.021(3) 0.005(2) 0.007(3) 0.006(3)

loop_
_atom_type_symbol
_atom_type_description
_atom_type_scat_dispersion_real
_atom_type_scat_dispersion_imag
_atom_type_scat_source
C C 0.0181 0.0091 'International Tables Vol C Tables 4.2.6.8 and 6.1.1.4'
H H 0.0000 0.0000 'International Tables Vol C Tables 4.2.6.8 and 6.1.1.4'
Br Br -0.6763 1.2805 'International Tables Vol C Tables 4.2.6.8 and 6.1.1.4'
S S 0.3331 0.5567 'International Tables Vol C Tables 4.2.6.8 and 6.1.1.4'

loop_
_geom_angle_atom_site_label_1
_geom_angle_atom_site_label_2
_geom_angle_atom_site_label_3
_geom_angle
C7 S1 C8 103.9(3)
C16 S2 C15 105.2(3)
C23 S3 C24 102.1(3)
C31 S4 C32 103.8(3)
C2 C1 C6 117.5(6)
C2 C1 C7 122.6(6)
C6 C1 C7 120.0(6)
C1 C2 C3 122.2(6)
C1 C2 Br1 121.8(5)
C3 C2 Br1 115.9(5)
C2 C3 C4 120.3(6)
C2 C3 H3 119.8
C4 C3 H3 119.8
C3 C4 C5 116.8(6)
C3 C4 C16 119.6(5)
C5 C4 C16 123.5(6)
C6 C5 C4 122.7(6)
C6 C5 Br2 115.6(5)
C4 C5 Br2 121.6(5)
C5 C6 C1 119.8(6)
C5 C6 H6 120.1
C1 C6 H6 120.1
C1 C7 S1 116.1(5)
C1 C7 H7A 108.3
S1 C7 H7A 108.3
C1 C7 H7B 108.3
S1 C7 H7B 108.3
H7A C7 H7B 107.4
C9 C8 S1 113.9(5)
C9 C8 H8A 108.8
S1 C8 H8A 108.8
C9 C8 H8B 108.8
S1 C8 H8B 108.8
H8A C8 H8B 107.7
C10 C9 C14 118.2(6)
C10 C9 C8 122.4(5)
C14 C9 C8 119.3(6)
C9 C10 C11 120.6(6)
C9 C10 H10 119.7
C11 C10 H10 119.7
C12 C11 C10 120.8(6)
C12 C11 H11 119.6
C10 C11 H11 119.6
C13 C12 C11 119.1(6)
C13 C12 C15 121.1(6)
C11 C12 C15 119.8(6)
C12 C13 C14 120.3(6)
C12 C13 H13 119.9
C14 C13 H13 119.9
C13 C14 C9 120.8(6)
C13 C14 H14 119.6
C9 C14 H14 119.6
C12 C15 S2 116.0(5)
C12 C15 H15A 108.3
S2 C15 H15A 108.3
C12 C15 H15B 108.3
S2 C15 H15B 108.3
H15A C15 H15B 107.4
C4 C16 S2 114.5(5)
C4 C16 H16A 108.6
S2 C16 H16A 108.6
C4 C16 H16B 108.6
S2 C16 H16B 108.6
H16A C16 H16B 107.6
C22 C17 C18 116.6(5)
C22 C17 C23 121.0(5)
C18 C17 C23 122.4(5)
C19 C18 C17 122.0(5)
C19 C18 Br3 117.7(4)
C17 C18 Br3 120.3(4)
C18 C19 C20 121.2(5)
C18 C19 H19 119.4
C20 C19 H19 119.4
C19 C20 C21 116.9(5)
C19 C20 C32 120.2(5)
C21 C20 C32 122.8(5)
C20 C21 C22 121.8(5)
C20 C21 Br4 121.8(4)
C22 C21 Br4 116.4(4)
C21 C22 C17 121.1(6)
C21 C22 H22 119.4
C17 C22 H22 119.4
C17 C23 S3 116.2(4)
C17 C23 H23A 108.2
S3 C23 H23A 108.2
C17 C23 H23B 108.2
S3 C23 H23B 108.2
H23A C23 H23B 107.4
C25 C24 S3 113.0(4)
C25 C24 H24A 109.0
S3 C24 H24A 109.0
C25 C24 H24B 109.0
S3 C24 H24B 109.0
H24A C24 H24B 107.8
C26 C25 C30 118.3(5)
C26 C25 C24 121.0(5)
C30 C25 C24 120.5(5)
C25 C26 C27 121.0(6)
C25 C26 H26 119.5
C27 C26 H26 119.5
C28 C27 C26 120.3(6)
C28 C27 H27 119.9
C26 C27 H27 119.9
C29 C28 C27 119.0(5)
C29 C28 C31 121.2(5)
C27 C28 C31 119.8(5)
C28 C29 C30 121.2(6)
C28 C29 H29 119.4
C30 C29 H29 119.4
C25 C30 C29 119.9(6)
C25 C30 H30 120.1
C29 C30 H30 120.1
C28 C31 S4 115.9(4)
C28 C31 H31A 108.3
S4 C31 H31A 108.3
C28 C31 H31B 108.3
S4 C31 H31B 108.3
H31A C31 H31B 107.4
C20 C32 S4 112.6(4)
C20 C32 H32A 109.1
S4 C32 H32A 109.1
C20 C32 H32B 109.1
S4 C32 H32B 109.1
H32A C32 H32B 107.8

loop_
_geom_bond_atom_site_label_1
_geom_bond_atom_site_label_2
_geom_bond_distance
Br1 C2 1.904(6)
Br2 C5 1.913(6)
Br3 C18 1.913(6)
Br4 C21 1.905(6)
S1 C7 1.807(7)
S1 C8 1.833(7)
S2 C16 1.826(7)
S2 C15 1.842(7)
S3 C23 1.826(6)
S3 C24 1.826(6)
S4 C31 1.821(6)
S4 C32 1.830(6)
C1 C2 1.370(9)
C1 C6 1.401(8)
C1 C7 1.544(9)
C2 C3 1.390(9)
C3 C4 1.386(9)
C3 H3 0.9500
C4 C5 1.389(8)
C4 C16 1.507(9)
C5 C6 1.373(9)
C6 H6 0.9500
C7 H7A 0.9900
C7 H7B 0.9900
C8 C9 1.517(9)
C8 H8A 0.9900
C8 H8B 0.9900
C9 C10 1.394(9)
C9 C14 1.411(8)
C10 C11 1.400(9)
C10 H10 0.9500
C11 C12 1.392(9)
C11 H11 0.9500
C12 C13 1.392(9)
C12 C15 1.510(9)
C13 C14 1.398(9)
C13 H13 0.9500
C14 H14 0.9500
C15 H15A 0.9900
C15 H15B 0.9900
C16 H16A 0.9900
C16 H16B 0.9900
C17 C22 1.386(8)
C17 C18 1.398(9)
C17 C23 1.510(7)
C18 C19 1.379(8)
C19 C20 1.386(8)
C19 H19 0.9500
C20 C21 1.390(8)
C20 C32 1.516(7)
C21 C22 1.388(8)
C22 H22 0.9500
C23 H23A 0.9900
C23 H23B 0.9900
C24 C25 1.501(8)
C24 H24A 0.9900
C24 H24B 0.9900
C25 C26 1.389(8)
C25 C30 1.398(9)
C26 C27 1.400(8)
C26 H26 0.9500
C27 C28 1.386(9)
C27 H27 0.9500
C28 C29 1.375(8)
C28 C31 1.521(8)
C29 C30 1.407(8)
C29 H29 0.9500
C30 H30 0.9500
C31 H31A 0.9900
C31 H31B 0.9900
C32 H32A 0.9900
C32 H32B 0.9900

loop_
_geom_torsion_atom_site_label_1
_geom_torsion_atom_site_label_2
_geom_torsion_atom_site_label_3
_geom_torsion_atom_site_label_4
_geom_torsion
C6 C1 C2 C3 7.8(10)
C7 C1 C2 C3 -171.0(6)
C6 C1 C2 Br1 -175.5(5)
C7 C1 C2 Br1 5.7(9)
C1 C2 C3 C4 -2.4(11)
Br1 C2 C3 C4 -179.3(5)
C2 C3 C4 C5 -4.9(9)
C2 C3 C4 C16 172.8(6)
C3 C4 C5 C6 6.8(9)
C16 C4 C5 C6 -170.7(6)
C3 C4 C5 Br2 -176.0(5)
C16 C4 C5 Br2 6.4(9)
C4 C5 C6 C1 -1.5(10)
Br2 C5 C6 C1 -178.8(5)
C2 C1 C6 C5 -5.8(9)
C7 C1 C6 C5 173.0(6)
C2 C1 C7 S1 140.4(6)
C6 C1 C7 S1 -38.4(8)
C8 S1 C7 C1 -70.6(6)
C7 S1 C8 C9 65.2(5)
S1 C8 C9 C10 68.0(8)
S1 C8 C9 C14 -107.6(6)
C14 C9 C10 C11 5.1(10)
C8 C9 C10 C11 -170.5(6)
C9 C10 C11 C12 -0.8(10)
C10 C11 C12 C13 -4.2(10)
C10 C11 C12 C15 174.6(6)
C11 C12 C13 C14 4.8(10)
C15 C12 C13 C14 -174.0(6)
C12 C13 C14 C9 -0.4(10)
C10 C9 C14 C13 -4.5(10)
C8 C9 C14 C13 171.2(6)
C13 C12 C15 S2 41.9(9)
C11 C12 C15 S2 -136.8(6)
C16 S2 C15 C12 67.5(6)
C3 C4 C16 S2 -69.1(7)
C5 C4 C16 S2 108.4(6)
C15 S2 C16 C4 -61.6(5)
C22 C17 C18 C19 6.0(9)
C23 C17 C18 C19 -171.8(6)
C22 C17 C18 Br3 -175.8(5)
C23 C17 C18 Br3 6.3(8)
C17 C18 C19 C20 -1.6(10)
Br3 C18 C19 C20 -179.8(5)
C18 C19 C20 C21 -4.2(9)
C18 C19 C20 C32 171.9(6)
C19 C20 C21 C22 5.5(9)
C32 C20 C21 C22 -170.5(6)
C19 C20 C21 Br4 -175.9(4)
C32 C20 C21 Br4 8.1(8)
C20 C21 C22 C17 -1.0(10)
Br4 C21 C22 C17 -179.7(5)
C18 C17 C22 C21 -4.7(9)
C23 C17 C22 C21 173.2(6)
C22 C17 C23 S3 -36.3(8)
C18 C17 C23 S3 141.5(5)
C24 S3 C23 C17 -72.8(5)
C23 S3 C24 C25 65.8(5)
S3 C24 C25 C26 66.3(7)
S3 C24 C25 C30 -108.8(6)
C30 C25 C26 C27 4.4(9)
C24 C25 C26 C27 -170.8(6)
C25 C26 C27 C28 0.5(10)
C26 C27 C28 C29 -4.9(9)
C26 C27 C28 C31 173.1(6)
C27 C28 C29 C30 4.4(9)
C31 C28 C29 C30 -173.7(6)
C26 C25 C30 C29 -4.9(9)
C24 C25 C30 C29 170.3(6)
C28 C29 C30 C25 0.6(9)
C29 C28 C31 S4 37.1(7)
C27 C28 C31 S4 -140.9(5)
C32 S4 C31 C28 72.2(5)
C19 C20 C32 S4 -69.7(7)
C21 C20 C32 S4 106.2(6)
C31 S4 C32 C20 -63.0(5)

loop_
_cod_related_entry_id
_cod_related_entry_code
_cod_related_entry_database
1 30651655 ChemSpider
